data_2006678
loop_
_publ_author_name
'Sommerer, Shaun O.'
'MacBeth, Cora E.'
'Jircitano, Alan J.'
'Abboud, Khalil A.'

_publ_section_title
;
 Chlorobis(<i>N</i>,<i>N</i>'-di-2-pyridyl ketone oximato)gold(III)
 Hydrate
;
_journal_issue 11
_journal_name_full 'Acta Crystallographica Section C'
_journal_page_first 1551
_journal_page_last 1553
_journal_paper_doi 10.1107/S0108270197008925
_journal_volume 53
_journal_year 1997
_chemical_formula_iupac '[Au Cl (C11 H8 N3 O)2] , H2 O'
_chemical_formula_moiety 'C22 H18 Cl N6 O3 Au'
_chemical_formula_structural 'Au(C11 H8 N3 O)2 Cl H2O'
_chemical_formula_sum 'C22 H18 Au Cl N6 O3'
_chemical_formula_weight 646.84
_chemical_name_systematic
;
Bis(N, N'-di-2-pyridyl ketone oximato)chlorogold(III) hydrate
;
_space_group_IT_number 2
_symmetry_cell_setting triclinic
_symmetry_space_group_name_Hall '-P 1'
_symmetry_space_group_name_H-M 'P -1'
_atom_type_scat_source IntTabC
_cell_angle_alpha 76.67(3)
_cell_angle_beta 73.94(3)
_cell_angle_gamma 66.93(3)
_cell_formula_units_Z 2
_cell_length_a 9.368(2)
_cell_length_b 10.627(2)
_cell_length_c 12.219(2)
_cell_measurement_reflns_used 32
_cell_measurement_temperature 298
_cell_measurement_theta_max 11
_cell_measurement_theta_min 10
_cell_volume 1065.2(4)
_computing_cell_refinement SHELXTL-Plus
_computing_data_collection 'SHELXTL-Plus (Sheldrick, 1991)'
_computing_data_reduction SHELXTL-Plus
_computing_molecular_graphics 'ORTEX5 (McArdle, 1995)'
_computing_publication_material SHELXL93
_computing_structure_refinement 'SHELXL93 (Sheldrick, 1993)'
_computing_structure_solution 'SHELXS86 (Sheldrick, 1990)'
_diffrn_ambient_temperature 298
_diffrn_measurement_device 'Siemens P3m/V'
_diffrn_measurement_method \w
_diffrn_radiation_monochromator Graphite
_diffrn_radiation_source 'X-ray tube'
_diffrn_radiation_type MoK\a
_diffrn_radiation_wavelength 0.71073
_diffrn_reflns_av_R_equivalents 0.0000
_diffrn_reflns_av_sigmaI/netI 0.0290
_diffrn_reflns_limit_h_max 11
_diffrn_reflns_limit_h_min -10
_diffrn_reflns_limit_k_max 12
_diffrn_reflns_limit_k_min -12
_diffrn_reflns_limit_l_max 14
_diffrn_reflns_limit_l_min 0
_diffrn_reflns_number 3744
_diffrn_reflns_theta_max 24.99
_diffrn_reflns_theta_min 1.75
_diffrn_standards_decay_% 1
_diffrn_standards_interval_count 96
_diffrn_standards_number 4
_exptl_absorpt_coefficient_mu 7.071
_exptl_absorpt_correction_T_max 0.46
_exptl_absorpt_correction_T_min 0.23
_exptl_absorpt_correction_type 'integration based on measured crystal faces (Sheldrick, 1995)'
_exptl_crystal_colour red
_exptl_crystal_density_diffrn 2.017
_exptl_crystal_density_meas ?
_exptl_crystal_description tabular
_exptl_crystal_F_000 624
_exptl_crystal_size_max 0.25
_exptl_crystal_size_mid 0.21
_exptl_crystal_size_min 0.11
_refine_diff_density_max 1.208
_refine_diff_density_min -0.685
_refine_ls_extinction_method none
_refine_ls_goodness_of_fit_all 1.066
_refine_ls_goodness_of_fit_obs 1.085
_refine_ls_matrix_type full
_refine_ls_number_constraints 0
_refine_ls_number_parameters 298
_refine_ls_number_reflns 3744
_refine_ls_number_restraints 0
_refine_ls_restrained_S_all 1.066
_refine_ls_restrained_S_obs 1.085
_refine_ls_R_factor_all 0.0337
_refine_ls_R_factor_obs .0271
_refine_ls_shift/esd_max 0.000
_refine_ls_shift/esd_mean 0.000
_refine_ls_structure_factor_coef Fsqd
_refine_ls_weighting_details 'w = 1/[\s^2^(Fo^2^)+(0.0291P)^2^+2.2994P] where P=(Fo^2^+2Fc^2^)/3'
_refine_ls_weighting_scheme calc
_refine_ls_wR_factor_all 0.0605
_refine_ls_wR_factor_obs .0579
_reflns_number_observed 3348
_reflns_number_total 3744
_reflns_observed_criterion >2sigma(I)
_cod_data_source_file fr1030.cif
_cod_data_source_block I
_cod_depositor_comments
;
The following automatic conversions were performed:
'_symmetry_cell_setting' value 'Triclinic' changed to 'triclinic'
according to '/home/saulius/struct/CIF-dictionaries/cif_core.dic'
dictionary named 'cif_core.dic' version 2.4.1 from
2010-06-29.

'_geom_bond_publ_flag' value 'Yes' changed to 'yes' according
to '/home/saulius/struct/CIF-dictionaries/cif_core.dic' dictionary named
'cif_core.dic' version 2.4.1 from 2010-06-29 (17
times).

'_geom_bond_publ_flag' value 'No' changed to 'no' according to
'/home/saulius/struct/CIF-dictionaries/cif_core.dic' dictionary named
'cif_core.dic' version 2.4.1 from 2010-06-29 (38 times).

Automatic conversion script
Id: cif_fix_enum 1527 2010-12-29 10:47:43Z saulius 

The following automatic conversions were performed:

'_exptl_crystal_density_meas' value 'not measured' was changed to '?'
- the value is perceived as not measured.

Automatic conversion script
Id: cif_fix_values 3008 2015-01-20 13:52:24Z robertas 

The following automatic conversions were performed:

'_refine_ls_weighting_scheme' value 'calc w =
1/[\s^2^(Fo^2^)+(0.0291P)^2^+2.2994P] where P=(Fo^2^+2Fc^2^)/3' was
changed to 'calc'. New tag '_refine_ls_weighting_details' was
created. The value of the new tag was set to 'w =
1/[\s^2^(Fo^2^)+(0.0291P)^2^+2.2994P] where P=(Fo^2^+2Fc^2^)/3'.

Automatic conversion script
Id: cif_fix_values 3143 2015-03-26 13:38:13Z robertas 
;
_cod_original_cell_volume 1065.2(3)
_cod_original_formula_sum 'C22 H18 Cl N6 O3 Au'
_cod_database_code 2006678

loop_
_symmetry_equiv_pos_as_xyz
'x, y, z'
'-x, -y, -z'

loop_
_atom_site_aniso_label
_atom_site_aniso_U_11
_atom_site_aniso_U_22
_atom_site_aniso_U_33
_atom_site_aniso_U_12
_atom_site_aniso_U_13
_atom_site_aniso_U_23
Au .01688(10) .03289(12) .02428(11) -.00889(8) -.00292(7) -.00787(7)
Cl .0446(8) .0413(8) .0346(8) -.0090(7) -.0035(6) -.0084(6)
N1 .021(2) .033(2) .029(2) -.009(2) -.006(2) -.005(2)
N2 .036(3) .044(3) .036(3) -.010(2) -.001(2) -.016(2)
N3 .023(2) .034(3) .031(2) -.010(2) -.005(2) -.009(2)
N4 .022(2) .034(3) .028(2) -.010(2) -.004(2) -.007(2)
N5 .038(3) .045(3) .045(3) -.010(2) -.004(2) -.011(3)
N6 .016(2) .042(3) .024(2) -.009(2) -.005(2) -.005(2)
O1 .018(2) .068(3) .050(3) -.018(2) .001(2) -.031(2)
O2 .018(2) .059(3) .045(2) -.016(2) -.001(2) -.022(2)
OW .089(4) .107(5) .072(4) -.037(4) -.028(3) -.029(4)
C1 .023(3) .031(3) .032(3) -.007(2) -.006(2) -.007(2)
C2 .038(3) .052(4) .034(3) -.022(3) -.006(3) -.012(3)
C3 .030(3) .054(4) .045(4) -.017(3) -.015(3) -.015(3)
C4 .026(3) .058(4) .044(4) -.020(3) -.015(3) -.006(3)
C5 .017(3) .042(3) .040(3) -.008(2) -.007(2) -.009(3)
C6 .019(3) .034(3) .028(3) -.008(2) -.001(2) -.008(2)
C7 .028(3) .034(3) .029(3) -.012(2) -.001(2) -.007(2)
C8 .030(3) .042(3) .037(3) -.011(3) -.010(3) -.008(3)
C9 .029(3) .050(4) .060(4) -.006(3) -.008(3) -.016(3)
C10 .037(4) .055(4) .054(4) -.017(3) .014(3) -.023(3)
C11 .048(4) .051(4) .028(3) -.013(3) .005(3) -.012(3)
C12 .021(3) .035(3) .024(3) -.012(2) -.005(2) -.001(2)
C13 .030(3) .040(3) .033(3) -.009(3) -.008(2) -.010(3)
C14 .044(4) .050(4) .036(3) -.024(3) -.010(3) -.011(3)
C15 .029(3) .055(4) .043(4) -.023(3) -.005(3) -.012(3)
C16 .022(3) .054(4) .037(3) -.015(3) -.003(2) -.014(3)
C17 .026(3) .039(3) .027(3) -.013(3) -.007(2) -.005(2)
C18 .021(3) .037(3) .031(3) -.011(2) -.003(2) -.005(2)
C19 .023(3) .037(3) .028(3) -.006(2) -.011(2) -.002(2)
C20 .053(4) .070(5) .036(4) -.027(4) -.006(3) -.016(3)
C21 .034(3) .053(4) .044(4) -.007(3) .004(3) -.026(3)
C22 .026(3) .040(3) .046(4) -.005(3) -.005(3) -.007(3)

loop_
_atom_site_label
_atom_site_fract_x
_atom_site_fract_y
_atom_site_fract_z
_atom_site_U_iso_or_equiv
_atom_site_thermal_displace_type
_atom_site_type_symbol
Au .04520(2) .14086(2) .39662(2) .02424(7) Uani Au
Cl -.0134(2) .3763(2) .21616(13) .0425(3) Uani Cl
N1 -.0334(5) .0535(5) .3045(4) .0278(10) Uani N
N2 .3677(6) -.1008(5) .0318(4) .0400(12) Uani N
N3 .2555(5) .0329(5) .2939(4) .0287(10) Uani N
N4 .1267(5) .2258(5) .4895(4) .0278(10) Uani N
N5 -.4269(6) .4671(6) .6227(5) .0445(13) Uani N
N6 -.1632(5) .2383(5) .5102(4) .0277(10) Uani N
O1 .3873(4) .0313(5) .3039(4) .0419(10) Uani O
O2 -.2913(4) .2223(4) .5141(3) .0386(10) Uani O
OW -.0801(7) .3562(7) -.0274(5) .083(2) Uani O
C1 .0796(6) -.0172(6) .2216(5) .0289(12) Uani C
C2 .0361(7) -.0742(7) .1502(5) .0383(14) Uani C
C3 -.1208(7) -.0598(7) .1650(5) .0392(14) Uani C
C4 -.2324(7) .0110(7) .2519(5) .0392(14) Uani C
C5 -.1863(6) .0671(6) .3191(5) .0331(13) Uani C
C6 .2420(6) -.0312(6) .2192(5) .0276(12) Uani C
C7 .3838(6) -.1119(6) .1394(5) .0304(12) Uani C
C8 .5208(7) -.1931(6) .1776(5) .0355(13) Uani C
C9 .6502(7) -.2669(7) .1024(6) .048(2) Uani C
C10 .6364(8) -.2554(7) -.0083(6) .051(2) Uani C
C11 .4952(8) -.1735(7) -.0390(5) .046(2) Uani C
C12 .0127(6) .3097(6) .5641(4) .0263(11) Uani C
C13 .0566(7) .3831(6) .6209(5) .0341(13) Uani C
C14 .2126(7) .3652(6) .6064(5) .0394(14) Uani C
C15 .3276(7) .2744(7) .5349(5) .0391(14) Uani C
C16 .2793(6) .2079(6) .4757(5) .0363(13) Uani C
C17 -.1491(6) .3135(6) .5756(5) .0298(12) Uani C
C18 -.2858(6) .3945(6) .6571(5) .0296(12) Uani C
C19 -.2659(6) .3952(6) .7626(4) .0300(12) Uani C
C20 -.3873(8) .4723(7) .8361(6) .050(2) Uani C
C21 -.5326(7) .5479(7) .8062(6) .046(2) Uani C
C22 -.5489(7) .5434(6) .6995(5) .0397(14) Uani C
HO1 -.0340 .4196 -.0642 .124 Uiso H
HO2 -.0831 .3496 .0362 .124 Uiso H
H2 .1124 -.1220 .0926 .046 Uiso H
H3 -.1513 -.0971 .1173 .047 Uiso H
H4 -.3383 .0199 .2641 .047 Uiso H
H5 -.2618 .1160 .3763 .040 Uiso H
H8 .5261 -.1983 .2535 .043 Uiso H
H9 .7441 -.3228 .1263 .057 Uiso H
H10 .7216 -.3025 -.0618 .061 Uiso H
H11 .4874 -.1681 -.1143 .055 Uiso H
H13 -.0203 .4445 .6690 .041 Uiso H
H14 .2417 .4144 .6447 .047 Uiso H
H15 .4347 .2585 .5271 .047 Uiso H
H16 .3548 .1493 .4249 .044 Uiso H
H19 -.1693 .3431 .7840 .036 Uiso H
H20 -.3733 .4747 .9079 .060 Uiso H
H21 -.6169 .6003 .8572 .055 Uiso H
H22 -.6460 .5937 .6784 .048 Uiso H

loop_
_geom_angle_atom_site_label_1
_geom_angle_atom_site_label_2
_geom_angle_atom_site_label_3
_geom_angle
_geom_angle_publ_flag
N1 Au N4 179.2(2) yes
N1 Au N3 78.4(2) yes
N4 Au N3 101.0(2) yes
N1 Au N6 102.4(2) yes
N4 Au N6 78.2(2) yes
N3 Au N6 175.8(2) yes
N1 Au Cl 85.33(13) yes
N4 Au Cl 95.31(13) yes
N3 Au Cl 91.51(13) yes
N6 Au Cl 92.62(13) yes
C5 N1 C1 120.7(5) yes
C5 N1 Au 124.0(4) no
C1 N1 Au 115.2(3) no
C11 N2 C7 115.8(5) yes
O1 N3 C6 123.4(4) yes
O1 N3 Au 120.7(3) no
C6 N3 Au 116.0(3) no
C16 N4 C12 121.0(5) yes
C16 N4 Au 123.5(4) no
C12 N4 Au 115.4(3) no
C22 N5 C18 117.1(5) yes
O2 N6 C17 123.9(4) yes
O2 N6 Au 120.6(3) no
C17 N6 Au 115.5(3) no
HO2 OW HO1 107.4 no
N1 C1 C2 119.4(5) yes
N1 C1 C6 115.2(5) yes
C2 C1 C6 125.3(5) no
C3 C2 C1 119.8(5) no
C3 C2 H2 120.1 no
C1 C2 H2 120.1 no
C2 C3 C4 119.1(5) no
C2 C3 H3 120.4 no
C4 C3 H3 120.4 no
C5 C4 C3 119.6(5) no
C5 C4 H4 120.2 no
C3 C4 H4 120.2 no
N1 C5 C4 121.3(5) no
N1 C5 H5 119.3 no
C4 C5 H5 119.3 no
N3 C6 C1 114.9(5) yes
N3 C6 C7 121.5(5) yes
C1 C6 C7 123.6(5) no
N2 C7 C8 123.4(5) yes
N2 C7 C6 116.2(5) yes
C8 C7 C6 120.4(5) no
C7 C8 C9 119.4(6) no
C7 C8 H8 120.3 no
C9 C8 H8 120.3 no
C10 C9 C8 118.0(6) no
C10 C9 H9 121.0 no
C8 C9 H9 121.0 no
C11 C10 C9 118.9(6) no
C11 C10 H10 120.5 no
C9 C10 H10 120.5 no
N2 C11 C10 124.5(6) no
N2 C11 H11 117.8 no
C10 C11 H11 117.8 no
N4 C12 C13 118.9(5) yes
N4 C12 C17 115.2(5) yes
C13 C12 C17 126.0(5) no
C14 C13 C12 120.0(5) no
C14 C13 H13 120.0 no
C12 C13 H13 120.0 no
C13 C14 C15 120.4(5) no
C13 C14 H14 119.8 no
C15 C14 H14 119.8 no
C16 C15 C14 118.1(5) no
C16 C15 H15 121.0 no
C14 C15 H15 121.0 no
N4 C16 C15 121.5(5) no
N4 C16 H16 119.2 no
C15 C16 H16 119.2 no
N6 C17 C12 115.3(5) yes
N6 C17 C18 122.7(5) yes
C12 C17 C18 122.1(5) no
C19 C18 N5 122.4(5) no
C19 C18 C17 118.6(5) no
N5 C18 C17 119.0(5) yes
C20 C19 C18 119.3(5) no
C20 C19 H19 120.3 no
C18 C19 H19 120.3 no
C19 C20 C21 120.9(6) no
C19 C20 H20 119.6 no
C21 C20 H20 119.6 no
C22 C21 C20 118.1(6) no
C22 C21 H21 120.9 no
C20 C21 H21 120.9 no
C21 C22 N5 122.2(6) no
C21 C22 H22 118.9 no
N5 C22 H22 118.9 no

loop_
_geom_bond_atom_site_label_1
_geom_bond_atom_site_label_2
_geom_bond_site_symmetry_2
_geom_bond_distance
_geom_bond_publ_flag
Au N1 . 2.037(4) yes
Au N4 . 2.044(4) yes
Au N3 . 2.073(4) yes
Au N6 . 2.095(4) yes
Au Cl . 2.911(2) yes
N1 C5 . 1.346(6) yes
N1 C1 . 1.359(7) yes
N2 C11 . 1.337(7) yes
N2 C7 . 1.338(7) yes
N3 O1 . 1.267(5) yes
N3 C6 . 1.316(7) yes
N4 C16 . 1.333(7) yes
N4 C12 . 1.363(7) yes
N5 C22 . 1.369(8) yes
N5 C18 . 1.371(7) yes
N6 O2 . 1.263(5) yes
N6 C17 . 1.316(7) yes
OW HO2 . .76 no
OW HO1 . .91 no
C1 C2 . 1.388(8) no
C1 C6 . 1.462(7) no
C2 C3 . 1.381(8) no
C2 H2 . .93 no
C3 C4 . 1.388(8) no
C3 H3 . .93 no
C4 C5 . 1.357(8) no
C4 H4 . .93 no
C5 H5 . .93 no
C6 C7 . 1.492(7) no
C7 C8 . 1.373(8) no
C8 C9 . 1.378(8) no
C8 H8 . .93 no
C9 C10 . 1.368(9) no
C9 H9 . .93 no
C10 C11 . 1.367(9) no
C10 H10 . .93 no
C11 H11 . .93 no
C12 C13 . 1.385(8) no
C12 C17 . 1.467(7) no
C13 C14 . 1.363(8) no
C13 H13 . .93 no
C14 C15 . 1.381(8) no
C14 H14 . .93 no
C15 C16 . 1.376(8) no
C15 H15 . .93 no
C16 H16 . .93 no
C17 C18 . 1.482(7) no
C18 C19 . 1.355(7) no
C19 C20 . 1.347(8) no
C19 H19 . .93 no
C20 C21 . 1.384(9) no
C20 H20 . .93 no
C21 C22 . 1.367(9) no
C21 H21 . .93 no
C22 H22 . .93 no
